data_7024072
loop_
_publ_author_name
'Dean, Rebecca K.'
'Granville, Stephanie L.'
'Dawe, Louise N.'
'Decken, Andreas'
'Hattenhauer, Karen M.'
'Kozak, Christopher M.'

_publ_section_title
;
 Structure and magnetic behaviour of mono- and bimetallic chromium(III)
 complexes of amine-bis(phenolate) ligands.
;
_journal_issue 2
_journal_name_full 'Dalton transactions (Cambridge, England : 2003)'
_journal_page_first 548
_journal_page_last 559
_journal_paper_doi 10.1039/b910254j
_journal_volume 39
_journal_year 2010
_chemical_formula_moiety 'C39 H61 Cl Cr N O4 (C7 H8)0.5'
_chemical_formula_sum 'C42.5 H65 Cl Cr N O4'
_chemical_formula_weight 741.43
_chemical_name_systematic
;
?
;
_space_group_IT_number 14
_symmetry_cell_setting monoclinic
_symmetry_Int_Tables_number 14
_symmetry_space_group_name_Hall '-P 2ybc'
_symmetry_space_group_name_H-M 'P 1 21/c 1'
_atom_sites_solution_hydrogens geom
_atom_sites_solution_primary direct
_atom_sites_solution_secondary difmap
_audit_creation_method SHELXL-97
_cell_angle_alpha 90.00
_cell_angle_beta 94.055(4)
_cell_angle_gamma 90.00
_cell_formula_units_Z 4
_cell_length_a 12.816(2)
_cell_length_b 20.060(4)
_cell_length_c 16.455(3)
_cell_measurement_reflns_used 17503
_cell_measurement_temperature 123(2)
_cell_measurement_theta_max 30.8114
_cell_measurement_theta_min 2.1975
_cell_volume 4219.8(13)
_computing_cell_refinement 'CrystalClear (Rigaku/MSC Inc., 2005)'
_computing_data_collection 'CrystalClear (Rigaku/MSC Inc., 2005)'
_computing_data_reduction 'CrystalClear (Rigaku/MSC Inc., 2005)'
_computing_molecular_graphics 'CrystalStructure3.7.0(Rigaku/MSC Inc.,2005)'
_computing_publication_material 'CrystalStructure3.7.0(Rigaku/MSC Inc.,2005)'
_computing_structure_refinement 'SHELXL-97 (Sheldrick, 1997)'
_computing_structure_solution 'SHELXS-97 (Sheldrick, 1990)'
_diffrn_ambient_temperature 123(2)
_diffrn_detector_area_resol_mean 14.63
_diffrn_measured_fraction_theta_full 0.999
_diffrn_measured_fraction_theta_max 0.999
_diffrn_measurement_device_type 'Rigaku Saturn'
_diffrn_measurement_method \w
_diffrn_radiation_monochromator 'Rigaku SHINE'
_diffrn_radiation_source 'fine-focus sealed tube'
_diffrn_radiation_type MoK\a
_diffrn_radiation_wavelength 0.71075
_diffrn_reflns_av_R_equivalents 0.0532
_diffrn_reflns_av_sigmaI/netI 0.0445
_diffrn_reflns_limit_h_max 14
_diffrn_reflns_limit_h_min -16
_diffrn_reflns_limit_k_max 25
_diffrn_reflns_limit_k_min -25
_diffrn_reflns_limit_l_max 20
_diffrn_reflns_limit_l_min -18
_diffrn_reflns_number 37202
_diffrn_reflns_theta_full 26.50
_diffrn_reflns_theta_max 26.50
_diffrn_reflns_theta_min 2.58
_exptl_absorpt_coefficient_mu 0.373
_exptl_absorpt_correction_T_max 0.9893
_exptl_absorpt_correction_T_min 0.9147
_exptl_absorpt_correction_type numerical
_exptl_crystal_colour Pink
_exptl_crystal_density_diffrn 1.167
_exptl_crystal_density_method 'not measured'
_exptl_crystal_description Prism
_exptl_crystal_F_000 1600
_exptl_crystal_size_max 0.32
_exptl_crystal_size_mid 0.06
_exptl_crystal_size_min 0.05
_refine_diff_density_max 0.725
_refine_diff_density_min -0.489
_refine_diff_density_rms 0.082
_refine_ls_extinction_method none
_refine_ls_goodness_of_fit_ref 1.101
_refine_ls_hydrogen_treatment constr
_refine_ls_matrix_type full
_refine_ls_number_parameters 479
_refine_ls_number_reflns 8726
_refine_ls_number_restraints 0
_refine_ls_restrained_S_all 1.101
_refine_ls_R_factor_all 0.0807
_refine_ls_R_factor_gt 0.0744
_refine_ls_shift/su_max 0.000
_refine_ls_shift/su_mean 0.000
_refine_ls_structure_factor_coef Fsqd
_refine_ls_weighting_details 'calc w=1/[\s^2^(Fo^2^)+(0.0889P)^2^+7.2254P] where P=(Fo^2^+2Fc^2^)/3'
_refine_ls_weighting_scheme calc
_refine_ls_wR_factor_gt 0.1906
_refine_ls_wR_factor_ref 0.1964
_reflns_number_gt 7959
_reflns_number_total 8726
_reflns_threshold_expression >2sigma(I)
_cod_data_source_file b910254j.txt
_cod_data_source_block cmpd_4
_cod_depositor_comments
;
The following automatic conversions were performed:

'_exptl_absorpt_correction_type' value 'Numerical' changed to
'numerical' according to
/home/saulius/struct/CIF-dictionaries/cif_core.dic dictionary named
'cif_core.dic' version 2.4.2 from 2011-04-26.

Automatic conversion script
Id: cif_fix_values 1891 2012-01-12 08:04:46Z andrius 
;
_cod_original_cell_volume 4219.6(13)
_cod_original_sg_symbol_H-M 'P 21/c'
_cod_original_formula_sum 'C42.50 H65 Cl Cr N O4'
_cod_database_code 7024072

loop_
_symmetry_equiv_pos_as_xyz
'x, y, z'
'-x, y+1/2, -z+1/2'
'-x, -y, -z'
'x, -y-1/2, z-1/2'

loop_
_atom_site_label
_atom_site_type_symbol
_atom_site_fract_x
_atom_site_fract_y
_atom_site_fract_z
_atom_site_U_iso_or_equiv
_atom_site_adp_type
_atom_site_occupancy
_atom_site_symmetry_multiplicity
_atom_site_calc_flag
_atom_site_refinement_flags
Cr1 Cr 0.44902(4) 0.31544(2) 0.59093(3) 0.01901(15) Uani 1 1 d .
Cl1 Cl 0.43671(6) 0.34161(4) 0.72847(5) 0.0301(2) Uani 1 1 d .
O1 O 0.33503(17) 0.25479(11) 0.59792(12) 0.0244(5) Uani 1 1 d .
O2 O 0.5557(2) 0.24285(12) 0.61587(13) 0.0323(5) Uani 1 1 d .
O3 O 0.55896(16) 0.38022(10) 0.57906(13) 0.0232(5) Uani 1 1 d .
O4 O 0.34565(16) 0.38990(10) 0.55697(13) 0.0241(5) Uani 1 1 d .
N1 N 0.46582(19) 0.27946(12) 0.47116(15) 0.0198(5) Uani 1 1 d .
C1 C 0.2821(2) 0.21385(14) 0.54607(18) 0.0204(6) Uani 1 1 d .
C2 C 0.2132(2) 0.16584(15) 0.57612(19) 0.0228(6) Uani 1 1 d .
C3 C 0.1978(3) 0.16133(17) 0.6681(2) 0.0302(7) Uani 1 1 d .
C4 C 0.1531(3) 0.22650(19) 0.6988(2) 0.0402(9) Uani 1 1 d .
H1 H 0.1095 0.2476 0.6547 0.048 Uiso 1 1 calc R
H2 H 0.2106 0.2565 0.7166 0.048 Uiso 1 1 calc R
H3 H 0.1106 0.2172 0.7446 0.048 Uiso 1 1 calc R
C5 C 0.1229(4) 0.1043(2) 0.6859(2) 0.0478(11) Uani 1 1 d .
H4 H 0.1287 0.0688 0.6455 0.057 Uiso 1 1 calc R
H5 H 0.0510 0.1211 0.6831 0.057 Uiso 1 1 calc R
H6 H 0.1414 0.0865 0.7406 0.057 Uiso 1 1 calc R
C6 C 0.3020(3) 0.14695(19) 0.7163(2) 0.0406(9) Uani 1 1 d .
H7 H 0.3014 0.1669 0.7706 0.049 Uiso 1 1 calc R
H8 H 0.3594 0.1661 0.6876 0.049 Uiso 1 1 calc R
H9 H 0.3118 0.0987 0.7215 0.049 Uiso 1 1 calc R
C7 C 0.1613(2) 0.12364(15) 0.52009(18) 0.0236(6) Uani 1 1 d .
H10 H 0.1143 0.0919 0.5399 0.028 Uiso 1 1 calc R
C8 C 0.1736(2) 0.12474(15) 0.43625(18) 0.0215(6) Uani 1 1 d .
C9 C 0.1140(2) 0.07410(16) 0.37992(19) 0.0254(7) Uani 1 1 d .
C10 C 0.1343(3) 0.08536(19) 0.2903(2) 0.0348(8) Uani 1 1 d .
H11 H 0.2046 0.1038 0.2867 0.042 Uiso 1 1 calc R
H12 H 0.0824 0.1167 0.2659 0.042 Uiso 1 1 calc R
H13 H 0.1288 0.0428 0.2611 0.042 Uiso 1 1 calc R
C11 C -0.0037(3) 0.0807(2) 0.3891(2) 0.0408(9) Uani 1 1 d .
H14 H -0.0422 0.0687 0.3376 0.049 Uiso 1 1 calc R
H15 H -0.0200 0.1268 0.4033 0.049 Uiso 1 1 calc R
H16 H -0.0240 0.0507 0.4323 0.049 Uiso 1 1 calc R
C12 C 0.1488(3) 0.00316(18) 0.4034(3) 0.0428(9) Uani 1 1 d .
H17 H 0.0907 -0.0278 0.3908 0.051 Uiso 1 1 calc R
H18 H 0.1695 0.0014 0.4618 0.051 Uiso 1 1 calc R
H19 H 0.2083 -0.0095 0.3725 0.051 Uiso 1 1 calc R
C13 C 0.2404(2) 0.17266(15) 0.40840(18) 0.0205(6) Uani 1 1 d .
H20 H 0.2502 0.1753 0.3518 0.025 Uiso 1 1 calc R
C14 C 0.2937(2) 0.21721(14) 0.46192(17) 0.0189(6) Uani 1 1 d .
C15 C 0.3605(2) 0.26988(15) 0.42648(17) 0.0206(6) Uani 1 1 d .
H21 H 0.3222 0.3128 0.4260 0.025 Uiso 1 1 calc R
H22 H 0.3709 0.2580 0.3692 0.025 Uiso 1 1 calc R
C16 C 0.5238(2) 0.21417(15) 0.47588(19) 0.0236(6) Uani 1 1 d .
H23 H 0.4812 0.1808 0.4774 0.029 Uiso 1 1 d .
H24 H 0.5626 0.2073 0.4279 0.029 Uiso 1 1 d .
C17 C 0.6086(4) 0.2136(3) 0.5466(3) 0.0276(11) Uani 0.65 1 d P
C18 C 0.6346(3) 0.14165(19) 0.5776(2) 0.0413(9) Uani 1 1 d .
C19 C 0.6579(8) 0.1531(4) 0.6690(5) 0.066(2) Uani 0.65 1 d P
C20 C 0.5902(5) 0.2098(3) 0.6891(3) 0.0746(18) Uani 1 1 d .
C21 C 0.5232(2) 0.32967(16) 0.42355(18) 0.0234(6) Uani 1 1 d .
H25 H 0.5268 0.3133 0.3671 0.028 Uiso 1 1 calc R
H26 H 0.4833 0.3720 0.4211 0.028 Uiso 1 1 calc R
C22 C 0.6319(2) 0.34314(15) 0.45934(18) 0.0214(6) Uani 1 1 d .
C23 C 0.7191(2) 0.32628(16) 0.41704(19) 0.0243(6) Uani 1 1 d .
H27 H 0.7093 0.3063 0.3647 0.029 Uiso 1 1 calc R
C24 C 0.8199(2) 0.33843(16) 0.4506(2) 0.0246(6) Uani 1 1 d .
C25 C 0.9193(3) 0.31799(19) 0.4100(2) 0.0342(8) Uani 1 1 d .
C26 C 0.8939(3) 0.2819(3) 0.3291(3) 0.0562(13) Uani 1 1 d .
H28 H 0.8268 0.2980 0.3043 0.067 Uiso 1 1 calc R
H29 H 0.8895 0.2338 0.3390 0.067 Uiso 1 1 calc R
H30 H 0.9492 0.2908 0.2923 0.067 Uiso 1 1 calc R
C27 C 0.9848(3) 0.2715(2) 0.4677(3) 0.0503(11) Uani 1 1 d .
H31 H 0.9383 0.2458 0.5006 0.060 Uiso 1 1 calc R
H32 H 1.0328 0.2981 0.5036 0.060 Uiso 1 1 calc R
H33 H 1.0252 0.2409 0.4357 0.060 Uiso 1 1 calc R
C28 C 0.9837(3) 0.3807(2) 0.3938(3) 0.0507(11) Uani 1 1 d .
H34 H 0.9716 0.4145 0.4351 0.061 Uiso 1 1 calc R
H35 H 0.9624 0.3983 0.3396 0.061 Uiso 1 1 calc R
H36 H 1.0582 0.3692 0.3965 0.061 Uiso 1 1 calc R
C29 C 0.8292(2) 0.37094(15) 0.52581(19) 0.0241(6) Uani 1 1 d .
H37 H 0.8975 0.3817 0.5481 0.029 Uiso 1 1 calc R
C30 C 0.7447(2) 0.38865(15) 0.57030(18) 0.0223(6) Uani 1 1 d .
C31 C 0.7624(2) 0.42424(17) 0.6527(2) 0.0280(7) Uani 1 1 d .
C32 C 0.8764(3) 0.4459(2) 0.6696(2) 0.0366(8) Uani 1 1 d .
H38 H 0.9070 0.4555 0.6180 0.044 Uiso 1 1 calc R
H39 H 0.9160 0.4100 0.6980 0.044 Uiso 1 1 calc R
H40 H 0.8793 0.4860 0.7037 0.044 Uiso 1 1 calc R
C33 C 0.6944(3) 0.48782(18) 0.6536(2) 0.0359(8) Uani 1 1 d .
H41 H 0.7337 0.5257 0.6338 0.043 Uiso 1 1 calc R
H42 H 0.6760 0.4968 0.7094 0.043 Uiso 1 1 calc R
H43 H 0.6304 0.4813 0.6183 0.043 Uiso 1 1 calc R
C34 C 0.7334(3) 0.3776(2) 0.7213(2) 0.0428(9) Uani 1 1 d .
H44 H 0.7456 0.3313 0.7057 0.051 Uiso 1 1 calc R
H45 H 0.6594 0.3836 0.7310 0.051 Uiso 1 1 calc R
H46 H 0.7766 0.3882 0.7712 0.051 Uiso 1 1 calc R
C35 C 0.6436(2) 0.37066(14) 0.53765(18) 0.0208(6) Uani 1 1 d .
C36 C 0.3737(3) 0.45989(15) 0.5771(2) 0.0304(7) Uani 1 1 d .
H47 H 0.3942 0.4839 0.5282 0.036 Uiso 1 1 calc R
H48 H 0.4325 0.4617 0.6194 0.036 Uiso 1 1 calc R
C37 C 0.2770(3) 0.49032(17) 0.6081(2) 0.0347(8) Uani 1 1 d .
H49 H 0.2711 0.5381 0.5933 0.042 Uiso 1 1 calc R
H50 H 0.2770 0.4859 0.6681 0.042 Uiso 1 1 calc R
C38 C 0.1890(3) 0.45024(18) 0.5657(2) 0.0346(8) Uani 1 1 d .
H51 H 0.1244 0.4530 0.5952 0.041 Uiso 1 1 calc R
H52 H 0.1737 0.4653 0.5088 0.041 Uiso 1 1 calc R
C39 C 0.2338(2) 0.38072(17) 0.5689(2) 0.0329(8) Uani 1 1 d .
H53 H 0.2241 0.3596 0.6222 0.039 Uiso 1 1 calc R
H54 H 0.1999 0.3526 0.5251 0.039 Uiso 1 1 calc R
C40 C 0.5531(5) 0.4735(3) 0.8823(4) 0.0745(16) Uani 1 1 d .
C41 C 0.4529(6) 0.4514(4) 0.9191(5) 0.0376(16) Uani 0.50 1 d P
C42 C 0.4230(3) 0.46655(18) 0.9863(3) 0.0475(11) Uani 1 1 d .
C43 C 0.4779(7) 0.5095(4) 1.0472(5) 0.0411(18) Uani 0.50 1 d P
C44 C 0.3917(7) 0.4824(5) 1.0529(8) 0.063(3) Uani 0.50 1 d P
C17A C 0.5289(7) 0.1833(4) 0.5579(6) 0.0235(18) Uani 0.35 1 d P
C19A C 0.5829(14) 0.1360(6) 0.6572(9) 0.054(3) Uani 0.35 1 d P

loop_
_atom_site_aniso_label
_atom_site_aniso_U_11
_atom_site_aniso_U_22
_atom_site_aniso_U_33
_atom_site_aniso_U_23
_atom_site_aniso_U_13
_atom_site_aniso_U_12
Cr1 0.0209(3) 0.0192(3) 0.0170(3) -0.00181(18) 0.00165(18) -0.00181(18)
Cl1 0.0348(4) 0.0365(4) 0.0197(4) -0.0073(3) 0.0057(3) -0.0070(3)
O1 0.0328(12) 0.0244(11) 0.0163(10) -0.0038(8) 0.0040(8) -0.0103(9)
O2 0.0476(15) 0.0307(12) 0.0180(11) -0.0003(9) -0.0021(10) 0.0134(11)
O3 0.0206(11) 0.0231(11) 0.0264(11) -0.0060(9) 0.0049(8) -0.0047(8)
O4 0.0187(10) 0.0223(11) 0.0316(12) -0.0011(9) 0.0033(9) -0.0022(8)
N1 0.0188(12) 0.0200(12) 0.0206(12) -0.0001(10) 0.0004(9) 0.0004(9)
C1 0.0223(14) 0.0197(14) 0.0194(14) -0.0033(11) 0.0036(11) -0.0017(11)
C2 0.0251(15) 0.0223(15) 0.0214(15) -0.0021(12) 0.0048(12) -0.0026(12)
C3 0.044(2) 0.0277(17) 0.0202(15) -0.0035(13) 0.0093(14) -0.0136(15)
C4 0.049(2) 0.040(2) 0.0346(19) -0.0067(16) 0.0211(17) -0.0061(17)
C5 0.070(3) 0.051(2) 0.0247(18) -0.0070(17) 0.0202(18) -0.033(2)
C6 0.063(3) 0.036(2) 0.0218(17) 0.0036(15) -0.0013(16) -0.0114(18)
C7 0.0263(15) 0.0227(15) 0.0222(15) 0.0011(12) 0.0038(12) -0.0039(12)
C8 0.0203(14) 0.0226(14) 0.0213(14) -0.0007(12) -0.0003(11) -0.0018(11)
C9 0.0263(16) 0.0261(16) 0.0237(15) -0.0041(12) 0.0003(12) -0.0062(12)
C10 0.0368(19) 0.042(2) 0.0256(17) -0.0081(15) 0.0007(14) -0.0159(16)
C11 0.0283(18) 0.054(2) 0.041(2) -0.0184(18) 0.0063(15) -0.0155(16)
C12 0.053(2) 0.0266(18) 0.047(2) -0.0074(16) -0.0075(18) -0.0075(16)
C13 0.0183(14) 0.0243(14) 0.0189(14) 0.0000(12) 0.0004(11) 0.0003(11)
C14 0.0197(14) 0.0193(14) 0.0178(13) 0.0007(11) 0.0024(11) 0.0002(11)
C15 0.0195(14) 0.0258(15) 0.0163(13) 0.0010(11) 0.0004(11) -0.0027(11)
C16 0.0259(15) 0.0191(14) 0.0260(15) -0.0032(12) 0.0040(12) -0.0004(12)
C17 0.030(3) 0.029(3) 0.024(2) -0.003(2) 0.0015(19) 0.008(2)
C18 0.051(2) 0.0313(19) 0.040(2) -0.0007(16) -0.0104(17) 0.0185(17)
C19 0.092(7) 0.051(5) 0.049(4) -0.006(3) -0.030(4) 0.025(5)
C20 0.121(5) 0.064(3) 0.035(2) 0.002(2) -0.017(3) 0.053(3)
C21 0.0232(15) 0.0283(15) 0.0190(14) 0.0018(12) 0.0033(12) -0.0040(12)
C22 0.0208(15) 0.0204(14) 0.0232(15) 0.0001(12) 0.0031(11) -0.0020(11)
C23 0.0224(15) 0.0263(15) 0.0247(15) -0.0043(13) 0.0044(12) -0.0042(12)
C24 0.0215(15) 0.0248(15) 0.0281(16) -0.0028(13) 0.0058(12) -0.0010(12)
C25 0.0220(16) 0.041(2) 0.040(2) -0.0143(16) 0.0083(14) -0.0042(14)
C26 0.033(2) 0.081(3) 0.056(3) -0.037(2) 0.0186(19) -0.005(2)
C27 0.032(2) 0.056(3) 0.064(3) -0.014(2) 0.0067(18) 0.0142(18)
C28 0.037(2) 0.063(3) 0.055(3) -0.014(2) 0.0245(19) -0.0151(19)
C29 0.0204(15) 0.0249(15) 0.0268(16) -0.0020(13) 0.0001(12) -0.0009(12)
C30 0.0223(15) 0.0208(14) 0.0233(15) 0.0013(12) -0.0009(11) -0.0001(11)
C31 0.0241(16) 0.0356(18) 0.0239(15) -0.0065(14) -0.0001(12) -0.0044(13)
C32 0.0274(18) 0.049(2) 0.0321(18) -0.0131(16) -0.0037(14) -0.0061(15)
C33 0.0310(18) 0.0369(19) 0.040(2) -0.0183(16) 0.0015(15) -0.0024(15)
C34 0.041(2) 0.060(3) 0.0269(18) 0.0073(18) -0.0008(15) -0.0030(18)
C35 0.0209(14) 0.0181(14) 0.0238(15) -0.0007(11) 0.0040(11) -0.0011(11)
C36 0.0279(17) 0.0186(15) 0.045(2) -0.0001(14) 0.0075(14) -0.0004(12)
C37 0.0347(19) 0.0246(16) 0.046(2) 0.0037(15) 0.0114(16) 0.0046(14)
C38 0.0267(17) 0.0363(19) 0.042(2) 0.0089(16) 0.0089(14) 0.0053(14)
C39 0.0150(15) 0.0326(18) 0.052(2) -0.0012(16) 0.0068(14) -0.0015(13)
C40 0.082(4) 0.049(3) 0.089(4) 0.014(3) -0.013(3) 0.007(3)
C41 0.044(4) 0.030(4) 0.038(4) 0.005(3) -0.003(3) 0.006(3)
C42 0.039(2) 0.0210(18) 0.079(3) 0.008(2) -0.020(2) -0.0038(16)
C43 0.060(5) 0.023(3) 0.038(4) 0.001(3) -0.012(4) 0.006(3)
C44 0.041(5) 0.045(5) 0.105(9) 0.040(6) 0.015(5) 0.010(4)
C17A 0.028(5) 0.015(4) 0.027(5) -0.005(3) -0.001(4) 0.002(3)
C19A 0.084(11) 0.028(6) 0.052(8) 0.007(6) 0.009(8) 0.006(7)

loop_
_atom_type_symbol
_atom_type_description
_atom_type_scat_dispersion_real
_atom_type_scat_dispersion_imag
_atom_type_scat_source
C C 0.0033 0.0016 'International Tables Vol C Tables 4.2.6.8 and 6.1.1.4'
H H 0.0000 0.0000 'International Tables Vol C Tables 4.2.6.8 and 6.1.1.4'
Cl Cl 0.1484 0.1585 'International Tables Vol C Tables 4.2.6.8 and 6.1.1.4'
Cr Cr 0.3209 0.6236 'International Tables Vol C Tables 4.2.6.8 and 6.1.1.4'
N N 0.0061 0.0033 'International Tables Vol C Tables 4.2.6.8 and 6.1.1.4'
O O 0.0106 0.0060 'International Tables Vol C Tables 4.2.6.8 and 6.1.1.4'

loop_
_geom_angle_atom_site_label_1
_geom_angle_atom_site_label_2
_geom_angle_atom_site_label_3
_geom_angle
_geom_angle_site_symmetry_1
_geom_angle_site_symmetry_3
O1 Cr1 O3 176.39(10) . .
O1 Cr1 O2 92.19(11) . .
O3 Cr1 O2 90.99(10) . .
O1 Cr1 O4 89.90(9) . .
O3 Cr1 O4 86.81(9) . .
O2 Cr1 O4 175.51(9) . .
O1 Cr1 N1 88.14(9) . .
O3 Cr1 N1 90.70(9) . .
O2 Cr1 N1 80.33(9) . .
O4 Cr1 N1 95.78(9) . .
O1 Cr1 Cl1 88.88(7) . .
O3 Cr1 Cl1 92.65(7) . .
O2 Cr1 Cl1 93.22(7) . .
O4 Cr1 Cl1 90.79(7) . .
N1 Cr1 Cl1 172.78(7) . .
C1 O1 Cr1 135.19(18) . .
C20 O2 C17 109.6(3) . .
C20 O2 C17A 101.8(4) . .
C17 O2 C17A 47.0(4) . .
C20 O2 Cr1 132.5(3) . .
C17 O2 Cr1 117.9(2) . .
C17A O2 Cr1 108.2(3) . .
C35 O3 Cr1 125.33(18) . .
C39 O4 C36 108.1(2) . .
C39 O4 Cr1 119.33(19) . .
C36 O4 Cr1 119.24(18) . .
C21 N1 C15 106.7(2) . .
C21 N1 C16 110.7(2) . .
C15 N1 C16 109.7(2) . .
C21 N1 Cr1 110.00(18) . .
C15 N1 Cr1 110.53(17) . .
C16 N1 Cr1 109.26(18) . .
O1 C1 C14 121.1(3) . .
O1 C1 C2 119.7(3) . .
C14 C1 C2 119.2(3) . .
C7 C2 C1 117.6(3) . .
C7 C2 C3 121.8(3) . .
C1 C2 C3 120.5(3) . .
C4 C3 C6 108.9(3) . .
C4 C3 C5 108.7(3) . .
C6 C3 C5 107.1(3) . .
C4 C3 C2 110.6(3) . .
C6 C3 C2 110.6(3) . .
C5 C3 C2 110.9(3) . .
C3 C4 H1 109.5 . .
C3 C4 H2 109.5 . .
H1 C4 H2 109.5 . .
C3 C4 H3 109.5 . .
H1 C4 H3 109.5 . .
H2 C4 H3 109.5 . .
C3 C5 H4 109.5 . .
C3 C5 H5 109.5 . .
H4 C5 H5 109.5 . .
C3 C5 H6 109.5 . .
H4 C5 H6 109.5 . .
H5 C5 H6 109.5 . .
C3 C6 H7 109.5 . .
C3 C6 H8 109.5 . .
H7 C6 H8 109.5 . .
C3 C6 H9 109.5 . .
H7 C6 H9 109.5 . .
H8 C6 H9 109.5 . .
C2 C7 C8 124.3(3) . .
C2 C7 H10 117.8 . .
C8 C7 H10 117.8 . .
C13 C8 C7 116.8(3) . .
C13 C8 C9 123.3(3) . .
C7 C8 C9 119.8(3) . .
C11 C9 C10 108.5(3) . .
C11 C9 C12 109.0(3) . .
C10 C9 C12 108.2(3) . .
C11 C9 C8 109.5(3) . .
C10 C9 C8 111.8(3) . .
C12 C9 C8 109.8(3) . .
C9 C10 H11 109.5 . .
C9 C10 H12 109.5 . .
H11 C10 H12 109.5 . .
C9 C10 H13 109.5 . .
H11 C10 H13 109.5 . .
H12 C10 H13 109.5 . .
C9 C11 H14 109.5 . .
C9 C11 H15 109.5 . .
H14 C11 H15 109.5 . .
C9 C11 H16 109.5 . .
H14 C11 H16 109.5 . .
H15 C11 H16 109.5 . .
C9 C12 H17 109.5 . .
C9 C12 H18 109.5 . .
H17 C12 H18 109.5 . .
C9 C12 H19 109.5 . .
H17 C12 H19 109.5 . .
H18 C12 H19 109.5 . .
C8 C13 C14 121.4(3) . .
C8 C13 H20 119.3 . .
C14 C13 H20 119.3 . .
C13 C14 C1 120.6(3) . .
C13 C14 C15 118.1(3) . .
C1 C14 C15 121.3(3) . .
C14 C15 N1 114.6(2) . .
C14 C15 H21 108.6 . .
N1 C15 H21 108.6 . .
C14 C15 H22 108.6 . .
N1 C15 H22 108.6 . .
H21 C15 H22 107.6 . .
C17A C16 N1 113.6(4) . .
C17A C16 C17 47.4(4) . .
N1 C16 C17 111.5(3) . .
C17A C16 H23 68.8 . .
N1 C16 H23 111.3 . .
C17 C16 H23 112.8 . .
C17A C16 H24 133.5 . .
N1 C16 H24 111.2 . .
C17 C16 H24 103.8 . .
H23 C16 H24 105.9 . .
C17A C17 O2 69.2(5) . .
C17A C17 C16 64.0(5) . .
O2 C17 C16 103.9(3) . .
C17A C17 C18 69.5(5) . .
O2 C17 C18 102.3(3) . .
C16 C17 C18 112.3(4) . .
C19A C18 C19 39.4(7) . .
C19A C18 C17 104.9(6) . .
C19 C18 C17 101.8(4) . .
C19A C18 C17A 78.4(7) . .
C19 C18 C17A 102.9(5) . .
C17 C18 C17A 45.1(4) . .
C19A C19 C20 75.2(10) . .
C19A C19 C18 69.4(9) . .
C20 C19 C18 104.9(5) . .
O2 C20 C19 108.8(5) . .
O2 C20 C19A 98.6(6) . .
C19 C20 C19A 39.1(6) . .
C22 C21 N1 113.1(2) . .
C22 C21 H25 109.0 . .
N1 C21 H25 109.0 . .
C22 C21 H26 109.0 . .
N1 C21 H26 109.0 . .
H25 C21 H26 107.8 . .
C23 C22 C35 121.1(3) . .
C23 C22 C21 120.9(3) . .
C35 C22 C21 118.0(3) . .
C24 C23 C22 120.8(3) . .
C24 C23 H27 119.6 . .
C22 C23 H27 119.6 . .
C23 C24 C29 116.9(3) . .
C23 C24 C25 123.8(3) . .
C29 C24 C25 119.3(3) . .
C26 C25 C24 111.9(3) . .
C26 C25 C27 108.9(3) . .
C24 C25 C27 109.1(3) . .
C26 C25 C28 108.7(3) . .
C24 C25 C28 109.2(3) . .
C27 C25 C28 109.1(3) . .
C25 C26 H28 109.5 . .
C25 C26 H29 109.5 . .
H28 C26 H29 109.5 . .
C25 C26 H30 109.5 . .
H28 C26 H30 109.5 . .
H29 C26 H30 109.5 . .
C25 C27 H31 109.5 . .
C25 C27 H32 109.5 . .
H31 C27 H32 109.5 . .
C25 C27 H33 109.5 . .
H31 C27 H33 109.5 . .
H32 C27 H33 109.5 . .
C25 C28 H34 109.5 . .
C25 C28 H35 109.5 . .
H34 C28 H35 109.5 . .
C25 C28 H36 109.5 . .
H34 C28 H36 109.5 . .
H35 C28 H36 109.5 . .
C30 C29 C24 124.3(3) . .
C30 C29 H37 117.9 . .
C24 C29 H37 117.9 . .
C29 C30 C35 117.4(3) . .
C29 C30 C31 120.7(3) . .
C35 C30 C31 121.9(3) . .
C34 C31 C32 108.5(3) . .
C34 C31 C30 109.8(3) . .
C32 C31 C30 111.8(3) . .
C34 C31 C33 109.3(3) . .
C32 C31 C33 107.2(3) . .
C30 C31 C33 110.1(3) . .
C31 C32 H38 109.5 . .
C31 C32 H39 109.5 . .
H38 C32 H39 109.5 . .
C31 C32 H40 109.5 . .
H38 C32 H40 109.5 . .
H39 C32 H40 109.5 . .
C31 C33 H41 109.5 . .
C31 C33 H42 109.5 . .
H41 C33 H42 109.5 . .
C31 C33 H43 109.5 . .
H41 C33 H43 109.5 . .
H42 C33 H43 109.5 . .
C31 C34 H44 109.5 . .
C31 C34 H45 109.5 . .
H44 C34 H45 109.5 . .
C31 C34 H46 109.5 . .
H44 C34 H46 109.5 . .
H45 C34 H46 109.5 . .
O3 C35 C22 119.2(3) . .
O3 C35 C30 121.7(3) . .
C22 C35 C30 119.1(3) . .
O4 C36 C37 105.6(3) . .
O4 C36 H47 110.6 . .
C37 C36 H47 110.6 . .
O4 C36 H48 110.6 . .
C37 C36 H48 110.6 . .
H47 C36 H48 108.8 . .
C36 C37 C38 103.5(3) . .
C36 C37 H49 111.1 . .
C38 C37 H49 111.1 . .
C36 C37 H50 111.1 . .
C38 C37 H50 111.1 . .
H49 C37 H50 109.0 . .
C39 C38 C37 101.9(3) . .
C39 C38 H51 111.4 . .
C37 C38 H51 111.4 . .
C39 C38 H52 111.4 . .
C37 C38 H52 111.4 . .
H51 C38 H52 109.3 . .
O4 C39 C38 104.6(3) . .
O4 C39 H53 110.8 . .
C38 C39 H53 110.8 . .
O4 C39 H54 110.8 . .
C38 C39 H54 110.8 . .
H53 C39 H54 108.9 . .
C43 C40 C44 51.5(6) 3_667 3_667
C43 C40 C41 53.3(5) 3_667 .
C44 C40 C41 104.7(7) 3_667 .
C42 C41 C43 73.1(6) . 3_667
C42 C41 C40 127.4(7) . .
C43 C41 C40 54.3(5) 3_667 .
C41 C42 C44 178.8(7) . .
C41 C42 C43 126.4(6) . .
C44 C42 C43 53.9(6) . .
C41 C42 C43 54.9(5) . 3_667
C44 C42 C43 125.4(7) . 3_667
C43 C42 C43 71.6(6) . 3_667
C44 C43 C41 145.9(11) . 3_667
C44 C43 C40 73.5(9) . 3_667
C41 C43 C40 72.4(6) 3_667 3_667
C44 C43 C42 53.6(7) . .
C41 C43 C42 160.4(9) 3_667 .
C40 C43 C42 127.2(8) 3_667 .
C44 C43 C42 161.9(9) . 3_667
C41 C43 C42 52.0(5) 3_667 3_667
C40 C43 C42 124.4(7) 3_667 3_667
C42 C43 C42 108.4(6) . 3_667
C44 C43 C43 108.7(10) . 3_667
C41 C43 C43 105.2(9) 3_667 3_667
C40 C43 C43 177.3(9) 3_667 3_667
C42 C43 C43 55.2(5) . 3_667
C42 C43 C43 53.3(5) 3_667 3_667
C42 C44 C43 72.5(7) . .
C42 C44 C40 127.4(8) . 3_667
C43 C44 C40 55.0(6) . 3_667
C17 C17A C16 68.6(5) . .
C17 C17A O2 63.7(5) . .
C16 C17A O2 103.5(5) . .
C17 C17A C18 65.4(5) . .
C16 C17A C18 112.6(6) . .
O2 C17A C18 97.4(5) . .
C17 C17A C19A 96.7(8) . .
C16 C17A C19A 161.0(8) . .
O2 C17A C19A 79.1(6) . .
C18 C17A C19A 48.7(5) . .
C17 C17A H23 100.8 . .
C16 C17A H23 34.6 . .
O2 C17A H23 131.5 . .
C18 C17A H23 118.1 . .
C19A C17A H23 149.1 . .
C19 C19A C18 71.2(10) . .
C19 C19A C20 65.7(9) . .
C18 C19A C20 101.5(8) . .
C19 C19A C17A 105.4(11) . .
C18 C19A C17A 52.8(5) . .
C20 C19A C17A 80.3(6) . .

loop_
_geom_bond_atom_site_label_1
_geom_bond_atom_site_label_2
_geom_bond_distance
_geom_bond_site_symmetry_2
Cr1 O1 1.911(2) .
Cr1 O3 1.937(2) .
Cr1 O2 2.020(2) .
Cr1 O4 2.048(2) .
Cr1 N1 2.124(3) .
Cr1 Cl1 2.3394(9) .
O1 C1 1.334(3) .
O2 C20 1.418(5) .
O2 C17 1.488(5) .
O2 C17A 1.552(9) .
O3 C35 1.335(3) .
O4 C39 1.473(4) .
O4 C36 1.481(4) .
N1 C21 1.500(4) .
N1 C15 1.503(4) .
N1 C16 1.505(4) .
C1 C14 1.405(4) .
C1 C2 1.419(4) .
C2 C7 1.387(4) .
C2 C3 1.542(4) .
C3 C4 1.527(5) .
C3 C6 1.531(5) .
C3 C5 1.535(5) .
C4 H1 0.9800 .
C4 H2 0.9800 .
C4 H3 0.9800 .
C5 H4 0.9800 .
C5 H5 0.9800 .
C5 H6 0.9800 .
C6 H7 0.9800 .
C6 H8 0.9800 .
C6 H9 0.9800 .
C7 C8 1.400(4) .
C7 H10 0.9500 .
C8 C13 1.387(4) .
C8 C9 1.541(4) .
C9 C11 1.532(5) .
C9 C10 1.532(5) .
C9 C12 1.532(5) .
C10 H11 0.9800 .
C10 H12 0.9800 .
C10 H13 0.9800 .
C11 H14 0.9800 .
C11 H15 0.9800 .
C11 H16 0.9800 .
C12 H17 0.9800 .
C12 H18 0.9800 .
C12 H19 0.9800 .
C13 C14 1.398(4) .
C13 H20 0.9500 .
C14 C15 1.503(4) .
C15 H21 0.9900 .
C15 H22 0.9900 .
C16 C17A 1.481(10) .
C16 C17 1.535(6) .
C16 H23 0.8647 .
C16 H24 0.9717 .
C17 C17A 1.214(11) .
C17 C18 1.558(6) .
C18 C19A 1.514(15) .
C18 C19 1.531(8) .
C18 C17A 1.606(9) .
C19 C19A 1.025(17) .
C19 C20 1.481(9) .
C20 C19A 1.571(14) .
C21 C22 1.498(4) .
C21 H25 0.9900 .
C21 H26 0.9900 .
C22 C23 1.398(4) .
C22 C35 1.400(4) .
C23 C24 1.390(4) .
C23 H27 0.9500 .
C24 C29 1.396(4) .
C24 C25 1.536(4) .
C25 C26 1.530(5) .
C25 C27 1.537(6) .
C25 C28 1.537(5) .
C26 H28 0.9800 .
C26 H29 0.9800 .
C26 H30 0.9800 .
C27 H31 0.9800 .
C27 H32 0.9800 .
C27 H33 0.9800 .
C28 H34 0.9800 .
C28 H35 0.9800 .
C28 H36 0.9800 .
C29 C30 1.395(4) .
C29 H37 0.9500 .
C30 C35 1.414(4) .
C30 C31 1.535(4) .
C31 C34 1.532(5) .
C31 C32 1.532(5) .
C31 C33 1.545(5) .
C32 H38 0.9800 .
C32 H39 0.9800 .
C32 H40 0.9800 .
C33 H41 0.9800 .
C33 H42 0.9800 .
C33 H43 0.9800 .
C34 H44 0.9800 .
C34 H45 0.9800 .
C34 H46 0.9800 .
C36 C37 1.502(5) .
C36 H47 0.9900 .
C36 H48 0.9900 .
C37 C38 1.514(5) .
C37 H49 0.9900 .
C37 H50 0.9900 .
C38 C39 1.507(5) .
C38 H51 0.9900 .
C38 H52 0.9900 .
C39 H53 0.9900 .
C39 H54 0.9900 .
C40 C43 1.298(10) 3_667
C40 C44 1.520(14) 3_667
C40 C41 1.523(10) .
C41 C42 1.233(9) .
C41 C43 1.281(11) 3_667
C42 C44 1.236(13) .
C42 C43 1.464(9) .
C42 C43 1.499(10) 3_667
C43 C44 1.240(13) .
C43 C41 1.281(11) 3_667
C43 C40 1.298(10) 3_667
C43 C42 1.498(10) 3_667
C43 C43 1.732(17) 3_667
C44 C40 1.520(14) 3_667
C17A C19A 1.974(17) .
C17A H23 1.4194 .
